data_4063246
loop_
_publ_author_name
'Andrew R. Battle'
'Peter G. Edwards'
'Robert Haigh'
'David E. Hibbs'
'Dongmei Li'
'Sam M. Liddiard'
'Paul D. Newman'

_publ_section_title
;
 Synthesis and Characterization of Iron(II) Complexes of 10- and
 11-Membered Triphosphamacrocycles
;
_journal_name_full Organometallics
_journal_page_first 377
_journal_page_last 386
_journal_paper_doi 10.1021/om060798g
_journal_volume 26
_journal_year 2007
_chemical_formula_sum 'C24 H38 F6 Fe P4'
_chemical_formula_weight 620.27
_space_group_IT_number 148
_symmetry_cell_setting hexagonal
_symmetry_space_group_name_Hall '-R 3'
_symmetry_space_group_name_H-M 'R -3 :H'
_atom_sites_solution_hydrogens geom
_atom_sites_solution_primary direct
_atom_sites_solution_secondary difmap
_audit_creation_method SHELXL-97
_cell_angle_alpha 90.00
_cell_angle_beta 90.00
_cell_angle_gamma 120.00
_cell_formula_units_Z 18
_cell_length_a 42.467(6)
_cell_length_b 42.467(6)
_cell_length_c 9.690(2)
_cell_measurement_temperature 293(2)
_cell_volume 15134(4)
_computing_structure_refinement 'SHELXL-97 (Sheldrick, 1997)'
_computing_structure_solution 'SHELXs-97 (Sheldrick, 1997)'
_diffrn_ambient_temperature 150(2)
_diffrn_measured_fraction_theta_full 0.996
_diffrn_measured_fraction_theta_max 0.996
_diffrn_radiation_monochromator graphite
_diffrn_radiation_type MoK\a
_diffrn_radiation_wavelength 0.71073
_diffrn_reflns_av_R_equivalents 0.0939
_diffrn_reflns_av_sigmaI/netI 0.0826
_diffrn_reflns_limit_h_max 52
_diffrn_reflns_limit_h_min -54
_diffrn_reflns_limit_k_max 48
_diffrn_reflns_limit_k_min -54
_diffrn_reflns_limit_l_max 12
_diffrn_reflns_limit_l_min -12
_diffrn_reflns_number 28355
_diffrn_reflns_theta_full 27.50
_diffrn_reflns_theta_max 27.50
_diffrn_reflns_theta_min 2.17
_diffrn_source 'fine-focus sealed tube'
_exptl_absorpt_coefficient_mu 0.683
_exptl_absorpt_correction_type empirical
_exptl_crystal_colour red
_exptl_crystal_density_diffrn 1.225
_exptl_crystal_density_method 'not measured'
_exptl_crystal_description Prism
_exptl_crystal_F_000 5796
_refine_diff_density_max 1.404
_refine_diff_density_min -0.757
_refine_diff_density_rms 0.110
_refine_ls_extinction_coef 0.00025(16)
_refine_ls_extinction_expression Fc^*^=kFc[1+0.001xFc^2^\l^3^/sin(2\q)]^-1/4^
_refine_ls_extinction_method SHELXL
_refine_ls_goodness_of_fit_ref 1.080
_refine_ls_hydrogen_treatment mixed
_refine_ls_matrix_type full
_refine_ls_number_parameters 363
_refine_ls_number_reflns 7692
_refine_ls_number_restraints 71
_refine_ls_restrained_S_all 1.650
_refine_ls_R_factor_all 0.1045
_refine_ls_R_factor_gt 0.0771
_refine_ls_shift/su_max 0.002
_refine_ls_shift/su_mean 0.000
_refine_ls_structure_factor_coef Fsqd
_refine_ls_weighting_details 'calc w=1/[\s^2^(Fo^2^)+(0.1282P)^2^+29.3775P] where P=(Fo^2^+2Fc^2^)/3'
_refine_ls_weighting_scheme calc
_refine_ls_wR_factor_gt 0.2155
_refine_ls_wR_factor_ref 0.2286
_reflns_number_gt 5363
_reflns_number_total 7692
_reflns_threshold_expression >2sigma(I)
_cod_depositor_comments
;
The following automatic conversions were performed:
'_exptl_absorpt_correction_type' value 'Empirical' changed to 'empirical'
according to '/home/saulius/struct/CIF-dictionaries/cif_core.dic'
dictionary named 'cif_core.dic' version 2.4.1 from 2010-06-29.

Automatic conversion script
Id: cif_fix_enum 1527 2010-12-29 10:47:43Z saulius 
;
_cod_original_sg_symbol_H-M 'R -3'
_cod_database_code 4063246

loop_
_symmetry_equiv_pos_as_xyz
'x, y, z'
'-y, x-y, z'
'-x+y, -x, z'
'x+2/3, y+1/3, z+1/3'
'-y+2/3, x-y+1/3, z+1/3'
'-x+y+2/3, -x+1/3, z+1/3'
'x+1/3, y+2/3, z+2/3'
'-y+1/3, x-y+2/3, z+2/3'
'-x+y+1/3, -x+2/3, z+2/3'
'-x, -y, -z'
'y, -x+y, -z'
'x-y, x, -z'
'-x+2/3, -y+1/3, -z+1/3'
'y+2/3, -x+y+1/3, -z+1/3'
'x-y+2/3, x+1/3, -z+1/3'
'-x+1/3, -y+2/3, -z+2/3'
'y+1/3, -x+y+2/3, -z+2/3'
'x-y+1/3, x+2/3, -z+2/3'

loop_
_atom_site_label
_atom_site_type_symbol
_atom_site_fract_x
_atom_site_fract_y
_atom_site_fract_z
_atom_site_U_iso_or_equiv
_atom_site_adp_type
_atom_site_occupancy
_atom_site_symmetry_multiplicity
_atom_site_calc_flag
_atom_site_refinement_flags
_atom_site_disorder_assembly
_atom_site_disorder_group
Fe1 Fe 0.05586(2) 0.80972(2) 0.49982(8) 0.0277(3) Uani 1 1 d . . .
P1 P 0.08334(4) 0.81074(4) 0.69300(16) 0.0356(4) Uani 1 1 d . . .
P2 P 0.10264(5) 0.85993(5) 0.43751(19) 0.0468(5) Uani 1 1 d D . .
H2 H 0.1006 0.8613 0.3372 0.056 Uiso 1 1 calc RD . .
P3 P 0.03862(5) 0.84339(5) 0.60691(19) 0.0441(5) Uani 1 1 d D . .
H3 H 0.0123 0.8328 0.5949 0.053 Uiso 1 1 calc RD . .
P4 P 0.16434(5) 0.92992(5) 0.0666(2) 0.0550(6) Uani 1 1 d D . .
F1 F 0.20570(14) 0.9576(2) 0.0475(9) 0.130(3) Uani 1 1 d DU A .
F2 F 0.12272(12) 0.90297(17) 0.0855(6) 0.098(2) Uani 1 1 d DU A .
F3 F 0.1546(5) 0.9577(5) 0.005(2) 0.113(7) Uani 0.64(3) 1 d PDU A 1
F3' F 0.1488(8) 0.9317(11) -0.076(2) 0.152(15) Uani 0.36(3) 1 d PDU A 2
F4 F 0.1641(4) 0.9453(4) 0.2134(9) 0.104(6) Uani 0.72(2) 1 d PDU A 1
F4' F 0.1641(11) 0.9681(8) 0.054(4) 0.099(12) Uani 0.28(2) 1 d PU A 2
F5 F 0.1750(3) 0.9036(3) 0.1343(10) 0.117(4) Uani 0.83(2) 1 d PDU A 1
F5' F 0.1663(12) 0.9348(10) 0.2250(9) 0.065(11) Uani 0.17(2) 1 d PDU A 2
F6 F 0.1656(2) 0.9154(3) -0.0799(7) 0.095(5) Uani 0.78(2) 1 d PDU A 1
F6' F 0.1599(12) 0.8935(7) 0.016(6) 0.137(19) Uani 0.22(2) 1 d PDU A 2
C1 C 0.0428(2) 0.75712(18) 0.4355(7) 0.0465(17) Uani 1 1 d . . .
C2 C 0.01059(17) 0.75720(17) 0.4797(6) 0.0413(15) Uani 1 1 d . . .
C3 C 0.00591(16) 0.78139(18) 0.3925(6) 0.0392(14) Uani 1 1 d . . .
C4 C 0.03501(17) 0.79644(19) 0.2970(6) 0.0408(15) Uani 1 1 d . . .
C5 C 0.05807(17) 0.7817(2) 0.3246(7) 0.0441(16) Uani 1 1 d . . .
C6 C 0.0554(3) 0.7319(2) 0.4872(10) 0.079(3) Uani 1 1 d . . .
H6A H 0.0458 0.7108 0.4290 0.119 Uiso 1 1 calc R . .
H6B H 0.0470 0.7246 0.5800 0.119 Uiso 1 1 calc R . .
H6C H 0.0815 0.7441 0.4856 0.119 Uiso 1 1 calc R . .
C7 C -0.0165(2) 0.7328(2) 0.5842(7) 0.064(2) Uani 1 1 d . . .
H7A H -0.0052 0.7238 0.6460 0.095 Uiso 1 1 calc R . .
H7B H -0.0366 0.7128 0.5381 0.095 Uiso 1 1 calc R . .
H7C H -0.0253 0.7463 0.6356 0.095 Uiso 1 1 calc R . .
C8 C -0.0266(2) 0.7865(3) 0.3906(9) 0.068(2) Uani 1 1 d . . .
H8A H -0.0399 0.7766 0.3066 0.102 Uiso 1 1 calc R . .
H8B H -0.0187 0.8119 0.3957 0.102 Uiso 1 1 calc R . .
H8C H -0.0419 0.7741 0.4681 0.102 Uiso 1 1 calc R . .
C9 C 0.0381(2) 0.8207(3) 0.1796(7) 0.066(2) Uani 1 1 d . . .
H9A H 0.0322 0.8385 0.2112 0.099 Uiso 1 1 calc R . .
H9B H 0.0215 0.8064 0.1077 0.099 Uiso 1 1 calc R . .
H9C H 0.0625 0.8326 0.1445 0.099 Uiso 1 1 calc R . .
C10 C 0.0899(2) 0.7879(3) 0.2356(9) 0.070(3) Uani 1 1 d . . .
H10A H 0.1024 0.8125 0.2032 0.105 Uiso 1 1 calc R . .
H10B H 0.0813 0.7716 0.1582 0.105 Uiso 1 1 calc R . .
H10C H 0.1064 0.7834 0.2890 0.105 Uiso 1 1 calc R . .
C11 C 0.06689(19) 0.77009(17) 0.8010(6) 0.0395(14) Uani 1 1 d . . .
C12 C 0.0861(2) 0.7515(2) 0.8147(8) 0.0550(19) Uani 1 1 d . . .
H12 H 0.1081 0.7597 0.7693 0.066 Uiso 1 1 calc R . .
C13 C 0.0715(3) 0.7202(2) 0.8981(10) 0.075(3) Uani 1 1 d . . .
H13 H 0.0842 0.7077 0.9074 0.090 Uiso 1 1 calc R . .
C14 C 0.0397(3) 0.7080(2) 0.9647(10) 0.080(3) Uani 1 1 d . . .
H14 H 0.0305 0.6870 1.0177 0.097 Uiso 1 1 calc R . .
C15 C 0.0209(2) 0.7262(2) 0.9551(8) 0.066(2) Uani 1 1 d . . .
H15 H -0.0006 0.7183 1.0044 0.079 Uiso 1 1 calc R . .
C16 C 0.0340(2) 0.7568(2) 0.8711(7) 0.0499(17) Uani 1 1 d . . .
H16 H 0.0206 0.7685 0.8615 0.060 Uiso 1 1 calc R . .
C17 C 0.13263(18) 0.8268(2) 0.6798(8) 0.0497(17) Uani 1 1 d . . .
H17A H 0.1416 0.8261 0.7712 0.060 Uiso 1 1 calc R . .
H17B H 0.1357 0.8098 0.6227 0.060 Uiso 1 1 calc R . .
C18 C 0.15633(19) 0.8650(2) 0.6205(8) 0.057(2) Uani 1 1 d . . .
H18A H 0.1528 0.8820 0.6758 0.069 Uiso 1 1 calc R . .
H18B H 0.1816 0.8716 0.6293 0.069 Uiso 1 1 calc R . .
C19 C 0.14880(18) 0.8694(2) 0.4694(7) 0.0547(19) Uani 1 1 d . . .
H19A H 0.1533 0.8532 0.4132 0.066 Uiso 1 1 calc R . .
H19B H 0.1657 0.8941 0.4403 0.066 Uiso 1 1 calc R . .
C20 C 0.1014(2) 0.89978(19) 0.5090(9) 0.060(2) Uani 1 1 d . . .
H20A H 0.1150 0.9074 0.5946 0.072 Uiso 1 1 calc R . .
H20B H 0.1124 0.9199 0.4443 0.072 Uiso 1 1 calc R . .
C21 C 0.0616(2) 0.8890(2) 0.5353(9) 0.062(2) Uani 1 1 d . . .
H21A H 0.0501 0.8896 0.4496 0.074 Uiso 1 1 calc R . .
H21B H 0.0604 0.9059 0.5995 0.074 Uiso 1 1 calc R . .
C22 C 0.08256(19) 0.84367(18) 0.8147(7) 0.0436(15) Uani 1 1 d . . .
H22A H 0.0831 0.8359 0.9085 0.052 Uiso 1 1 calc R . .
H22B H 0.1041 0.8673 0.8010 0.052 Uiso 1 1 calc R . .
C23 C 0.0491(2) 0.8470(2) 0.7951(8) 0.058(2) Uani 1 1 d . . .
H23 H 0.0290 0.8256 0.8390 0.069 Uiso 1 1 calc R . .
C24 C 0.0514(3) 0.8799(3) 0.8643(10) 0.076(3) Uani 1 1 d . . .
H24A H 0.0288 0.8796 0.8521 0.114 Uiso 1 1 calc R . .
H24B H 0.0708 0.9016 0.8237 0.114 Uiso 1 1 calc R . .
H24C H 0.0560 0.8795 0.9610 0.114 Uiso 1 1 calc R . .

loop_
_atom_site_aniso_label
_atom_site_aniso_U_11
_atom_site_aniso_U_22
_atom_site_aniso_U_33
_atom_site_aniso_U_23
_atom_site_aniso_U_13
_atom_site_aniso_U_12
Fe1 0.0236(4) 0.0301(5) 0.0250(4) -0.0021(3) -0.0017(3) 0.0101(3)
P1 0.0386(9) 0.0344(8) 0.0303(8) -0.0028(6) -0.0075(6) 0.0155(7)
P2 0.0359(9) 0.0479(11) 0.0392(9) 0.0041(8) 0.0018(7) 0.0079(8)
P3 0.0411(10) 0.0466(10) 0.0487(10) -0.0054(8) -0.0043(8) 0.0249(8)
P4 0.0485(11) 0.0490(11) 0.0522(11) 0.0019(9) 0.0014(9) 0.0128(9)
F1 0.063(4) 0.114(5) 0.158(6) -0.011(5) 0.013(4) 0.005(4)
F2 0.057(3) 0.100(4) 0.076(3) 0.016(3) 0.007(3) -0.006(3)
F3 0.126(11) 0.094(12) 0.130(13) 0.043(9) 0.020(8) 0.064(9)
F3' 0.138(18) 0.15(2) 0.142(18) 0.015(13) 0.000(12) 0.057(13)
F4 0.113(8) 0.111(9) 0.091(8) -0.047(6) -0.009(6) 0.060(7)
F4' 0.117(17) 0.056(13) 0.104(16) -0.012(10) 0.006(11) 0.027(10)
F5 0.160(8) 0.139(7) 0.106(7) 0.036(5) 0.024(5) 0.115(7)
F5' 0.065(15) 0.066(16) 0.027(12) 0.027(10) -0.014(9) 0.005(11)
F6 0.078(5) 0.113(7) 0.046(4) -0.022(4) 0.014(3) 0.011(4)
F6' 0.14(2) 0.12(2) 0.17(3) 0.004(13) -0.022(14) 0.078(16)
C1 0.059(4) 0.038(3) 0.048(4) -0.023(3) -0.025(3) 0.029(3)
C2 0.038(3) 0.034(3) 0.033(3) -0.007(3) -0.006(3) 0.004(3)
C3 0.030(3) 0.046(4) 0.035(3) -0.011(3) -0.007(2) 0.014(3)
C4 0.033(3) 0.057(4) 0.029(3) -0.014(3) -0.009(2) 0.019(3)
C5 0.034(3) 0.057(4) 0.038(3) -0.019(3) -0.004(3) 0.019(3)
C6 0.112(8) 0.061(5) 0.090(7) -0.040(5) -0.052(6) 0.062(6)
C7 0.059(5) 0.044(4) 0.046(4) -0.004(3) 0.000(3) -0.006(4)
C8 0.043(4) 0.103(7) 0.065(5) -0.025(5) -0.010(4) 0.042(5)
C9 0.074(6) 0.076(6) 0.036(4) 0.001(4) -0.011(4) 0.029(5)
C10 0.042(4) 0.102(7) 0.065(5) -0.037(5) -0.001(4) 0.035(5)
C11 0.051(4) 0.032(3) 0.033(3) -0.002(2) -0.011(3) 0.019(3)
C12 0.062(5) 0.058(5) 0.052(4) -0.006(4) -0.019(4) 0.036(4)
C13 0.109(8) 0.052(5) 0.075(6) -0.011(4) -0.043(6) 0.049(6)
C14 0.097(8) 0.044(5) 0.076(6) 0.013(4) -0.036(6) 0.017(5)
C15 0.065(5) 0.048(4) 0.056(5) 0.016(4) -0.010(4) 0.007(4)
C16 0.059(4) 0.048(4) 0.039(3) 0.002(3) -0.014(3) 0.024(4)
C17 0.034(3) 0.062(5) 0.055(4) -0.005(3) -0.010(3) 0.025(3)
C18 0.032(4) 0.077(5) 0.052(4) -0.006(4) -0.003(3) 0.019(4)
C19 0.032(3) 0.066(5) 0.048(4) -0.006(4) 0.004(3) 0.011(3)
C20 0.060(5) 0.031(4) 0.076(5) 0.012(4) 0.001(4) 0.013(3)
C21 0.061(5) 0.050(4) 0.077(6) 0.003(4) -0.002(4) 0.030(4)
C22 0.048(4) 0.038(3) 0.038(3) -0.005(3) -0.007(3) 0.017(3)
C23 0.064(5) 0.075(5) 0.042(4) -0.012(4) -0.003(3) 0.040(4)
C24 0.101(7) 0.081(6) 0.070(6) -0.020(5) -0.004(5) 0.063(6)

loop_
_atom_type_symbol
_atom_type_description
_atom_type_scat_dispersion_real
_atom_type_scat_dispersion_imag
_atom_type_scat_source
C C 0.0033 0.0016 'International Tables Vol C Tables 4.2.6.8 and 6.1.1.4'
H H 0.0000 0.0000 'International Tables Vol C Tables 4.2.6.8 and 6.1.1.4'
F F 0.0171 0.0103 'International Tables Vol C Tables 4.2.6.8 and 6.1.1.4'
P P 0.1023 0.0942 'International Tables Vol C Tables 4.2.6.8 and 6.1.1.4'
Fe Fe 0.3463 0.8444 'International Tables Vol C Tables 4.2.6.8 and 6.1.1.4'

loop_
_geom_angle_atom_site_label_1
_geom_angle_atom_site_label_2
_geom_angle_atom_site_label_3
_geom_angle
C2 Fe1 C5 66.5(3)
C2 Fe1 C1 39.9(3)
C5 Fe1 C1 39.1(3)
C2 Fe1 C4 65.9(3)
C5 Fe1 C4 39.6(3)
C1 Fe1 C4 65.7(3)
C2 Fe1 C3 39.3(3)
C5 Fe1 C3 66.2(2)
C1 Fe1 C3 66.1(3)
C4 Fe1 C3 39.1(2)
C2 Fe1 P2 158.05(18)
C5 Fe1 P2 93.1(2)
C1 Fe1 P2 126.2(2)
C4 Fe1 P2 93.4(2)
C3 Fe1 P2 126.34(19)
C2 Fe1 P3 108.2(2)
C5 Fe1 P3 152.3(2)
C1 Fe1 P3 147.5(2)
C4 Fe1 P3 112.74(19)
C3 Fe1 P3 92.12(18)
P2 Fe1 P3 85.97(8)
C2 Fe1 P1 107.16(19)
C5 Fe1 P1 121.7(2)
C1 Fe1 P1 97.39(19)
C4 Fe1 P1 161.1(2)
C3 Fe1 P1 143.36(19)
P2 Fe1 P1 90.07(7)
P3 Fe1 P1 86.00(7)
C11 P1 C22 101.9(3)
C11 P1 C17 102.3(3)
C22 P1 C17 102.2(3)
C11 P1 Fe1 121.3(2)
C22 P1 Fe1 110.5(2)
C17 P1 Fe1 116.1(2)
C19 P2 C20 104.7(4)
C19 P2 Fe1 122.1(3)
C20 P2 Fe1 111.5(3)
C21 P3 C23 107.9(4)
C21 P3 Fe1 110.0(3)
C23 P3 Fe1 112.0(3)
F6' P4 F5' 115(3)
F6' P4 F5 49.0(18)
F5' P4 F5 70.1(17)
F6' P4 F3' 85(3)
F5' P4 F3' 151(2)
F5 P4 F3' 134.3(19)
F6' P4 F3 134(2)
F5' P4 F3 107.4(18)
F5 P4 F3 177.1(10)
F3' P4 F3 48.5(16)
F6' P4 F6 48(2)
F5' P4 F6 161.4(17)
F5 P4 F6 91.2(6)
F3' P4 F6 46.0(17)
F3 P4 F6 91.3(9)
F6' P4 F1 104.3(18)
F5' P4 F1 93.0(16)
F5 P4 F1 88.2(5)
F3' P4 F1 101.8(12)
F3 P4 F1 90.4(8)
F6 P4 F1 86.7(4)
F6' P4 F2 77.0(17)
F5' P4 F2 86.9(16)
F5 P4 F2 93.1(5)
F3' P4 F2 77.7(11)
F3 P4 F2 88.2(7)
F6 P4 F2 93.8(4)
F1 P4 F2 178.6(5)
F6' P4 F4 133(2)
F5' P4 F4 19.0(17)
F5 P4 F4 89.0(6)
F3' P4 F4 134.2(19)
F3 P4 F4 88.5(9)
F6 P4 F4 178.6(7)
F1 P4 F4 91.9(6)
F2 P4 F4 87.6(6)
F6' P4 F4' 156(2)
F5' P4 F4' 88.1(19)
F5 P4 F4' 154.1(13)
F3' P4 F4' 71(2)
F3 P4 F4' 22.9(13)
F6 P4 F4' 110.0(13)
F1 P4 F4' 78.9(14)
F2 P4 F4' 99.7(14)
F4 P4 F4' 69.4(13)
C5 C1 C2 108.2(6)
C5 C1 C6 125.9(8)
C2 C1 C6 125.6(8)
C5 C1 Fe1 70.2(4)
C2 C1 Fe1 69.8(3)
C6 C1 Fe1 131.2(5)
C3 C2 C1 107.6(6)
C3 C2 C7 124.5(7)
C1 C2 C7 127.4(7)
C3 C2 Fe1 70.8(3)
C1 C2 Fe1 70.3(4)
C7 C2 Fe1 130.7(4)
C4 C3 C2 108.0(6)
C4 C3 C8 125.8(7)
C2 C3 C8 125.7(7)
C4 C3 Fe1 70.3(3)
C2 C3 Fe1 69.8(3)
C8 C3 Fe1 131.1(5)
C3 C4 C5 108.4(6)
C3 C4 C9 124.3(6)
C5 C4 C9 127.0(6)
C3 C4 Fe1 70.6(3)
C5 C4 Fe1 69.8(3)
C9 C4 Fe1 130.0(5)
C1 C5 C4 107.8(6)
C1 C5 C10 127.1(7)
C4 C5 C10 124.6(7)
C1 C5 Fe1 70.7(4)
C4 C5 Fe1 70.6(3)
C10 C5 Fe1 130.6(5)
C16 C11 C12 118.3(6)
C16 C11 P1 119.5(5)
C12 C11 P1 122.1(6)
C11 C12 C13 119.0(8)
C14 C13 C12 121.4(9)
C13 C14 C15 120.6(8)
C14 C15 C16 119.5(9)
C15 C16 C11 121.2(8)
C18 C17 P1 116.0(5)
C19 C18 C17 114.9(6)
C18 C19 P2 113.8(5)
C21 C20 P2 108.7(5)
C20 C21 P3 107.7(5)
C23 C22 P1 111.4(5)
C22 C23 C24 113.8(7)
C22 C23 P3 108.3(5)
C24 C23 P3 114.2(6)

loop_
_geom_bond_atom_site_label_1
_geom_bond_atom_site_label_2
_geom_bond_distance
Fe1 C2 2.102(6)
Fe1 C5 2.103(6)
Fe1 C1 2.109(6)
Fe1 C4 2.113(6)
Fe1 C3 2.116(6)
Fe1 P2 2.1498(19)
Fe1 P3 2.169(2)
Fe1 P1 2.1949(17)
P1 C11 1.833(6)
P1 C22 1.842(7)
P1 C17 1.854(7)
P2 C19 1.820(7)
P2 C20 1.854(8)
P3 C21 1.817(8)
P3 C23 1.866(8)
P4 F6' 1.541(8)
P4 F5' 1.546(8)
P4 F5 1.546(6)
P4 F3' 1.552(8)
P4 F3 1.553(7)
P4 F6 1.558(5)
P4 F1 1.561(5)
P4 F2 1.564(4)
P4 F4 1.569(6)
P4 F4' 1.63(3)
C1 C5 1.409(10)
C1 C2 1.436(10)
C1 C6 1.505(10)
C2 C3 1.419(9)
C2 C7 1.493(9)
C3 C4 1.415(9)
C3 C8 1.498(10)
C4 C5 1.427(9)
C4 C9 1.496(10)
C5 C10 1.512(10)
C11 C16 1.392(10)
C11 C12 1.394(10)
C12 C13 1.407(12)
C13 C14 1.344(15)
C14 C15 1.366(14)
C15 C16 1.391(10)
C17 C18 1.532(11)
C18 C19 1.530(10)
C20 C21 1.535(12)
C22 C23 1.506(10)
C23 C24 1.511(11)
